data_7230546
loop_
_publ_author_name
'da Silva, Cameron Capeletti'
'Valdo, Ana K.'
'do Nascimento Neto, Jos\'e Ant\^onio'
'Ribeiro, Leandro'
'Sarotti, Ariel M.'
'Martins, Felipe Terra'

_publ_section_title
;
 Why lamivudine assembles into double-stranded helices in crystals: salt
 heterosynthon versus base-pairing homosynthon
;
_journal_issue 22
_journal_name_full CrystEngComm
_journal_page_first 3049
_journal_paper_doi 10.1039/C8CE00100F
_journal_volume 20
_journal_year 2018
_chemical_absolute_configuration rmad
_chemical_formula_moiety '2(C8 H12 N3 O3 S), O4 S'
_chemical_formula_sum 'C16 H24 N6 O10 S3'
_chemical_formula_weight 556.59
_chemical_name_common 'lamivudine sulfate'
_space_group_crystal_system orthorhombic
_space_group_IT_number 19
_space_group_name_Hall 'P 2ac 2ab'
_space_group_name_H-M_alt 'P 21 21 21'
_symmetry_space_group_name_Hall 'P 2ac 2ab'
_symmetry_space_group_name_H-M 'P 21 21 21'
_atom_sites_solution_hydrogens geom
_atom_sites_solution_primary direct
_atom_sites_solution_secondary difmap
_audit_creation_method SHELXL-2014
_audit_update_record
;
2017-10-14 deposited with the CCDC.
2018-04-23 downloaded from the CCDC.
;
_cell_angle_alpha 90
_cell_angle_beta 90
_cell_angle_gamma 90
_cell_formula_units_Z 4
_cell_length_a 6.7148(14)
_cell_length_b 17.982(6)
_cell_length_c 19.374(5)
_cell_measurement_reflns_used 1476
_cell_measurement_temperature 296(2)
_cell_measurement_theta_max 21.21
_cell_measurement_theta_min 2.39
_cell_volume 2339.3(11)
_computing_structure_refinement 'SHELXL-2014 (Sheldrick, 2014)'
_diffrn_ambient_temperature 296(2)
_diffrn_measured_fraction_theta_full 0.995
_diffrn_measured_fraction_theta_max 0.983
_diffrn_measurement_device_type 'Bruker APEX-II CCD'
_diffrn_measurement_method '\f and \w scans'
_diffrn_radiation_type MoK\a
_diffrn_radiation_wavelength 0.71073
_diffrn_reflns_av_R_equivalents 0.0393
_diffrn_reflns_av_unetI/netI 0.0786
_diffrn_reflns_Laue_measured_fraction_full 0.995
_diffrn_reflns_Laue_measured_fraction_max 0.983
_diffrn_reflns_limit_h_max 4
_diffrn_reflns_limit_h_min -8
_diffrn_reflns_limit_k_max 21
_diffrn_reflns_limit_k_min -13
_diffrn_reflns_limit_l_max 23
_diffrn_reflns_limit_l_min -9
_diffrn_reflns_number 6148
_diffrn_reflns_point_group_measured_fraction_full 0.891
_diffrn_reflns_point_group_measured_fraction_max 0.876
_diffrn_reflns_theta_full 25.000
_diffrn_reflns_theta_max 25.459
_diffrn_reflns_theta_min 2.388
_exptl_absorpt_coefficient_mu 0.383
_exptl_absorpt_correction_T_max 0.974
_exptl_absorpt_correction_T_min 0.779
_exptl_absorpt_correction_type multi-scan
_exptl_absorpt_process_details 'Blessing, R. H. (1995) Acta Cryst., A51, 33-38'
_exptl_crystal_density_diffrn 1.580
_exptl_crystal_description needle
_exptl_crystal_F_000 1160
_exptl_crystal_size_max 0.2
_exptl_crystal_size_mid 0.1
_exptl_crystal_size_min 0.07
_refine_diff_density_max 0.268
_refine_diff_density_min -0.312
_refine_diff_density_rms 0.063
_refine_ls_abs_structure_details
;
 Flack x determined using 750 quotients [(I+)-(I-)]/[(I+)+(I-)]
 (Parsons, Flack and Wagner, Acta Cryst. B69 (2013) 249-259).
;
_refine_ls_abs_structure_Flack 0.02(7)
_refine_ls_extinction_coef 0.0034(8)
_refine_ls_extinction_expression Fc^*^=kFc[1+0.001xFc^2^\l^3^/sin(2\q)]^-1/4^
_refine_ls_extinction_method SHELXL
_refine_ls_goodness_of_fit_ref 1.024
_refine_ls_hydrogen_treatment constr
_refine_ls_matrix_type full
_refine_ls_number_parameters 317
_refine_ls_number_reflns 3786
_refine_ls_number_restraints 0
_refine_ls_restrained_S_all 1.024
_refine_ls_R_factor_all 0.0806
_refine_ls_R_factor_gt 0.0488
_refine_ls_shift/su_max 0.000
_refine_ls_shift/su_mean 0.000
_refine_ls_structure_factor_coef Fsqd
_refine_ls_weighting_details 'w=1/[\s^2^(Fo^2^)+(0.0449P)^2^] where P=(Fo^2^+2Fc^2^)/3'
_refine_ls_weighting_scheme calc
_refine_ls_wR_factor_gt 0.0978
_refine_ls_wR_factor_ref 0.1141
_reflns_Friedel_coverage 0.545
_reflns_Friedel_fraction_full 0.750
_reflns_Friedel_fraction_max 0.730
_reflns_number_gt 2582
_reflns_number_total 3786
_reflns_threshold_expression 'I > 2\s(I)'
_cod_data_source_file c8ce00100f2.cif
_cod_data_source_block shelxl_CCDC3
_cod_depositor_comments 'Adding full bibliography for 7230543--7230547.cif.'
_cod_database_code 7230546
_shelx_space_group_comment
;
The symmetry employed for this shelxl refinement is uniquely defined
by the following loop, which should always be used as a source of
symmetry information in preference to the above space-group names.
They are only intended as comments.
;
_shelxl_version_number 2014-3

loop_
_space_group_symop_operation_xyz
'x, y, z'
'x+1/2, -y+1/2, -z'
'-x, y+1/2, -z+1/2'
'-x+1/2, -y, z+1/2'

loop_
_atom_site_label
_atom_site_type_symbol
_atom_site_fract_x
_atom_site_fract_y
_atom_site_fract_z
_atom_site_U_iso_or_equiv
_atom_site_adp_type
_atom_site_occupancy
_atom_site_site_symmetry_order
_atom_site_calc_flag
_atom_site_refinement_flags_posn
_atom_site_refinement_flags_adp
S3'A S 1.0508(3) 0.82983(13) 1.07344(10) 0.0711(7) Uani 1 1 d . .
N3B N 0.5176(6) 0.6313(3) 0.5110(3) 0.0391(14) Uani 1 1 d . .
H3B H 0.4167 0.6416 0.4854 0.047 Uiso 1 1 calc R U
S3'B S 0.8466(3) 0.59391(11) 0.76951(10) 0.0544(5) Uani 1 1 d . .
C5'A C 0.8435(10) 0.9591(5) 1.0412(4) 0.070(3) Uani 1 1 d . .
H5'1 H 0.8480 1.0130 1.0430 0.084 Uiso 1 1 calc R U
H5'2 H 0.8052 0.9446 0.9948 0.084 Uiso 1 1 calc R U
O1'A O 1.1735(6) 0.9403(2) 0.9995(2) 0.0460(12) Uani 1 1 d . .
O2A O 1.6210(6) 0.8641(3) 0.8954(2) 0.0550(14) Uani 1 1 d . .
N4B N 0.7102(7) 0.6944(4) 0.4331(3) 0.0611(18) Uani 1 1 d . .
H4B1 H 0.6034 0.7078 0.4121 0.073 Uiso 1 1 calc R U
H4B2 H 0.8245 0.7085 0.4180 0.073 Uiso 1 1 calc R U
C5B C 0.8650(9) 0.6309(4) 0.5273(3) 0.0392(17) Uani 1 1 d . .
H5B H 0.9930 0.6435 0.5132 0.047 Uiso 1 1 calc R U
C6B C 0.8361(8) 0.5923(4) 0.5848(3) 0.0397(16) Uani 1 1 d . .
H6B H 0.9461 0.5773 0.6104 0.048 Uiso 1 1 calc R U
O1'B O 0.7762(6) 0.4855(2) 0.6841(2) 0.0435(11) Uani 1 1 d . .
O5'B O 1.2130(7) 0.4811(3) 0.7940(2) 0.0609(14) Uani 1 1 d . .
H5'B H 1.2167 0.4389 0.8098 0.091 Uiso 1 1 d R U
O2B O 0.3139(5) 0.5819(3) 0.5917(2) 0.0539(13) Uani 1 1 d . .
C2'B C 0.6016(9) 0.5878(4) 0.7345(3) 0.0473(18) Uani 1 1 d . .
H2'1 H 0.5092 0.5687 0.7687 0.057 Uiso 1 1 calc R U
H2'2 H 0.5558 0.6363 0.7194 0.057 Uiso 1 1 calc R U
N1A N 1.2899(7) 0.8539(3) 0.9200(2) 0.0342(12) Uani 1 1 d . .
N3A N 1.4174(6) 0.8148(3) 0.8146(2) 0.0323(13) Uani 1 1 d . .
H3A H 1.5167 0.8104 0.7869 0.039 Uiso 1 1 calc R U
N4A N 1.2263(7) 0.7597(3) 0.7319(3) 0.0497(15) Uani 1 1 d . .
H4A1 H 1.3309 0.7553 0.7066 0.060 Uiso 1 1 calc R U
H4A2 H 1.1133 0.7438 0.7170 0.060 Uiso 1 1 calc R U
C4B C 0.6988(8) 0.6525(4) 0.4884(3) 0.0375(15) Uani 1 1 d . .
N1B N 0.6497(6) 0.5739(3) 0.6077(2) 0.0317(12) Uani 1 1 d . .
S1 S 0.2139(2) 0.70626(9) 1.35274(8) 0.0377(4) Uani 1 1 d . .
O5'A O 0.7012(8) 0.9326(4) 1.0887(3) 0.106(2) Uani 1 1 d . .
H5'A H 0.7352 0.9438 1.1280 0.159 Uiso 1 1 d R U
C4'A C 1.0504(9) 0.9274(4) 1.0577(3) 0.0480(19) Uani 1 1 d . .
H4'A H 1.1057 0.9534 1.0979 0.058 Uiso 1 1 calc R U
C1'A C 1.3200(9) 0.8863(4) 0.9894(3) 0.0443(17) Uani 1 1 d . .
H1'A H 1.4513 0.9101 0.9912 0.053 Uiso 1 1 calc R U
C2A C 1.4537(8) 0.8462(4) 0.8778(3) 0.0357(16) Uani 1 1 d . .
C4A C 1.2388(8) 0.7903(4) 0.7923(3) 0.0337(15) Uani 1 1 d . .
C2'A C 1.3067(11) 0.8282(5) 1.0469(3) 0.066(2) Uani 1 1 d . .
H2'3 H 1.3938 0.8410 1.0850 0.079 Uiso 1 1 calc R U
H2'4 H 1.3432 0.7794 1.0297 0.079 Uiso 1 1 calc R U
C5A C 1.0747(8) 0.8009(4) 0.8371(3) 0.0396(17) Uani 1 1 d . .
H5A H 0.9479 0.7851 0.8246 0.048 Uiso 1 1 calc R U
C6A C 1.1050(8) 0.8336(4) 0.8969(3) 0.0385(16) Uani 1 1 d . .
H6A H 0.9956 0.8433 0.9249 0.046 Uiso 1 1 calc R U
C1'B C 0.6173(9) 0.5347(4) 0.6735(3) 0.0421(17) Uani 1 1 d . .
H1'B H 0.4937 0.5060 0.6702 0.050 Uiso 1 1 calc R U
C4'B C 0.8840(9) 0.4983(4) 0.7465(3) 0.0397(16) Uani 1 1 d . .
H4'B H 0.8338 0.4658 0.7832 0.048 Uiso 1 1 calc R U
C5'B C 1.1006(9) 0.4812(4) 0.7322(4) 0.0510(19) Uani 1 1 d . .
H5'3 H 1.1111 0.4329 0.7101 0.061 Uiso 1 1 calc R U
H5'4 H 1.1543 0.5181 0.7008 0.061 Uiso 1 1 calc R U
C2B C 0.4819(8) 0.5946(4) 0.5715(3) 0.0347(15) Uani 1 1 d . .
O4 O 0.0403(5) 0.7549(2) 1.3627(2) 0.0424(12) Uani 1 1 d . .
O2 O 0.2267(6) 0.6524(3) 1.4095(2) 0.0593(14) Uani 1 1 d . .
O1 O 0.1908(7) 0.6666(3) 1.2869(2) 0.0672(16) Uani 1 1 d . .
O3 O 0.3961(5) 0.7506(3) 1.3519(3) 0.0540(14) Uani 1 1 d . .

loop_
_atom_site_aniso_label
_atom_site_aniso_U_11
_atom_site_aniso_U_22
_atom_site_aniso_U_33
_atom_site_aniso_U_23
_atom_site_aniso_U_13
_atom_site_aniso_U_12
S3'A 0.1133(17) 0.0533(14) 0.0467(12) 0.0041(11) 0.0096(12) -0.0267(13)
N3B 0.024(2) 0.057(4) 0.036(3) 0.006(3) -0.007(2) -0.004(3)
S3'B 0.0626(11) 0.0510(12) 0.0496(11) -0.0092(10) -0.0076(9) 0.0086(10)
C5'A 0.044(4) 0.092(7) 0.075(6) -0.012(5) 0.009(4) 0.005(5)
O1'A 0.048(3) 0.042(3) 0.048(3) 0.005(2) 0.014(2) 0.009(2)
O2A 0.035(2) 0.074(4) 0.056(3) -0.016(3) -0.002(2) -0.010(2)
N4B 0.033(3) 0.098(5) 0.052(4) 0.025(4) -0.005(3) -0.006(4)
C5B 0.029(3) 0.053(5) 0.035(4) 0.006(4) -0.004(3) -0.006(3)
C6B 0.027(3) 0.046(4) 0.046(4) -0.002(4) -0.005(3) 0.001(3)
O1'B 0.042(2) 0.042(3) 0.046(3) -0.008(2) -0.017(2) 0.007(2)
O5'B 0.060(3) 0.049(3) 0.074(4) 0.009(3) -0.034(3) 0.002(3)
O2B 0.026(2) 0.078(4) 0.058(3) 0.023(3) -0.001(2) -0.004(2)
C2'B 0.049(4) 0.060(5) 0.033(4) 0.004(4) 0.001(3) 0.022(4)
N1A 0.028(2) 0.042(3) 0.033(3) -0.003(3) 0.001(2) 0.003(2)
N3A 0.026(2) 0.043(4) 0.028(3) 0.001(3) -0.001(2) -0.002(2)
N4A 0.034(3) 0.078(4) 0.037(3) -0.009(3) -0.003(3) -0.008(3)
C4B 0.030(3) 0.048(4) 0.034(3) -0.005(3) 0.005(3) 0.001(3)
N1B 0.026(2) 0.037(3) 0.032(3) 0.001(3) -0.003(2) 0.003(2)
S1 0.0354(7) 0.0404(10) 0.0374(9) -0.0038(9) -0.0029(7) 0.0038(8)
O5'A 0.061(3) 0.163(7) 0.095(5) -0.054(5) 0.028(3) -0.037(4)
C4'A 0.049(4) 0.060(5) 0.036(4) -0.007(4) 0.005(3) -0.009(4)
C1'A 0.041(4) 0.041(4) 0.051(4) -0.008(4) -0.002(3) 0.006(3)
C2A 0.029(3) 0.034(4) 0.044(4) 0.003(3) -0.001(3) 0.001(3)
C4A 0.032(3) 0.040(4) 0.029(3) 0.003(3) -0.003(3) -0.001(3)
C2'A 0.099(6) 0.056(5) 0.042(4) -0.003(4) -0.003(4) 0.033(5)
C5A 0.024(3) 0.057(5) 0.037(4) -0.003(4) 0.002(3) -0.007(3)
C6A 0.026(3) 0.053(5) 0.037(4) 0.005(4) 0.006(3) 0.000(3)
C1'B 0.033(3) 0.044(4) 0.050(4) 0.006(4) -0.002(3) -0.001(3)
C4'B 0.041(3) 0.039(4) 0.039(4) 0.004(3) -0.005(3) 0.006(3)
C5'B 0.045(4) 0.053(5) 0.055(4) -0.008(4) -0.013(4) 0.011(4)
C2B 0.031(3) 0.033(4) 0.040(4) 0.002(3) -0.004(3) -0.001(3)
O4 0.027(2) 0.050(3) 0.051(3) -0.010(2) 0.004(2) 0.004(2)
O2 0.056(3) 0.067(3) 0.055(3) 0.030(3) -0.013(2) -0.003(3)
O1 0.078(3) 0.073(4) 0.051(3) -0.033(3) -0.029(3) 0.041(3)
O3 0.031(2) 0.058(4) 0.073(4) 0.002(3) 0.007(2) -0.007(2)

loop_
_atom_type_symbol
_atom_type_description
_atom_type_scat_dispersion_real
_atom_type_scat_dispersion_imag
_atom_type_scat_source
C C 0.0033 0.0016 'International Tables Vol C Tables 4.2.6.8 and 6.1.1.4'
N N 0.0061 0.0033 'International Tables Vol C Tables 4.2.6.8 and 6.1.1.4'
O O 0.0106 0.0060 'International Tables Vol C Tables 4.2.6.8 and 6.1.1.4'
S S 0.1246 0.1234 'International Tables Vol C Tables 4.2.6.8 and 6.1.1.4'
H H 0.0000 0.0000 'International Tables Vol C Tables 4.2.6.8 and 6.1.1.4'

loop_
_geom_angle_atom_site_label_1
_geom_angle_atom_site_label_2
_geom_angle_atom_site_label_3
_geom_angle
C4'A S3'A C2'A 88.2(3)
C4B N3B C2B 125.0(5)
C4B N3B H3B 117.5
C2B N3B H3B 117.5
C2'B S3'B C4'B 88.6(3)
O5'A C5'A C4'A 110.6(6)
O5'A C5'A H5'1 109.5
C4'A C5'A H5'1 109.5
O5'A C5'A H5'2 109.5
C4'A C5'A H5'2 109.5
H5'1 C5'A H5'2 108.1
C1'A O1'A C4'A 114.1(5)
C4B N4B H4B1 120.0
C4B N4B H4B2 120.0
H4B1 N4B H4B2 120.0
C6B C5B C4B 118.7(6)
C6B C5B H5B 120.7
C4B C5B H5B 120.7
C5B C6B N1B 122.2(6)
C5B C6B H6B 118.9
N1B C6B H6B 118.9
C1'B O1'B C4'B 114.1(5)
C5'B O5'B H5'B 109.5
C1'B C2'B S3'B 105.6(4)
C1'B C2'B H2'1 110.6
S3'B C2'B H2'1 110.6
C1'B C2'B H2'2 110.6
S3'B C2'B H2'2 110.6
H2'1 C2'B H2'2 108.7
C6A N1A C2A 120.2(5)
C6A N1A C1'A 121.8(5)
C2A N1A C1'A 118.1(5)
C4A N3A C2A 125.4(5)
C4A N3A H3A 117.3
C2A N3A H3A 117.3
C4A N4A H4A1 120.0
C4A N4A H4A2 120.0
H4A1 N4A H4A2 120.0
N4B C4B N3B 118.7(5)
N4B C4B C5B 123.5(5)
N3B C4B C5B 117.7(6)
C6B N1B C2B 121.2(5)
C6B N1B C1'B 122.1(5)
C2B N1B C1'B 116.7(5)
O3 S1 O2 108.6(3)
O3 S1 O1 110.1(3)
O2 S1 O1 109.7(3)
O3 S1 O4 109.9(2)
O2 S1 O4 109.9(3)
O1 S1 O4 108.6(3)
C5'A O5'A H5'A 109.5
O1'A C4'A C5'A 107.5(5)
O1'A C4'A S3'A 107.2(5)
C5'A C4'A S3'A 113.7(5)
O1'A C4'A H4'A 109.4
C5'A C4'A H4'A 109.4
S3'A C4'A H4'A 109.4
O1'A C1'A N1A 107.7(5)
O1'A C1'A C2'A 109.4(5)
N1A C1'A C2'A 112.5(5)
O1'A C1'A H1'A 109.0
N1A C1'A H1'A 109.0
C2'A C1'A H1'A 109.0
O2A C2A N3A 121.6(5)
O2A C2A N1A 122.9(6)
N3A C2A N1A 115.5(5)
N4A C4A N3A 119.1(5)
N4A C4A C5A 124.1(5)
N3A C4A C5A 116.8(5)
C1'A C2'A S3'A 104.7(5)
C1'A C2'A H2'3 110.8
S3'A C2'A H2'3 110.8
C1'A C2'A H2'4 110.8
S3'A C2'A H2'4 110.8
H2'3 C2'A H2'4 108.9
C6A C5A C4A 118.7(5)
C6A C5A H5A 120.6
C4A C5A H5A 120.6
C5A C6A N1A 123.2(5)
C5A C6A H6A 118.4
N1A C6A H6A 118.4
O1'B C1'B N1B 108.5(5)
O1'B C1'B C2'B 109.6(5)
N1B C1'B C2'B 112.4(5)
O1'B C1'B H1'B 108.8
N1B C1'B H1'B 108.8
C2'B C1'B H1'B 108.8
O1'B C4'B C5'B 107.4(5)
O1'B C4'B S3'B 107.1(4)
C5'B C4'B S3'B 112.1(5)
O1'B C4'B H4'B 110.1
C5'B C4'B H4'B 110.1
S3'B C4'B H4'B 110.1
O5'B C5'B C4'B 110.9(6)
O5'B C5'B H5'3 109.5
C4'B C5'B H5'3 109.5
O5'B C5'B H5'4 109.5
C4'B C5'B H5'4 109.5
H5'3 C5'B H5'4 108.0
O2B C2B N3B 122.0(5)
O2B C2B N1B 123.0(6)
N3B C2B N1B 115.0(5)

loop_
_geom_bond_atom_site_label_1
_geom_bond_atom_site_label_2
_geom_bond_distance
S3'A C4'A 1.782(8)
S3'A C2'A 1.794(8)
N3B C4B 1.348(7)
N3B C2B 1.367(7)
N3B H3B 0.8600
S3'B C2'B 1.783(6)
S3'B C4'B 1.793(7)
C5'A O5'A 1.410(9)
C5'A C4'A 1.535(9)
C5'A H5'1 0.9700
C5'A H5'2 0.9700
O1'A C1'A 1.396(7)
O1'A C4'A 1.417(7)
O2A C2A 1.217(6)
N4B C4B 1.311(7)
N4B H4B1 0.8600
N4B H4B2 0.8600
C5B C6B 1.326(8)
C5B C4B 1.402(8)
C5B H5B 0.9300
C6B N1B 1.368(7)
C6B H6B 0.9300
O1'B C1'B 1.401(7)
O1'B C4'B 1.429(7)
O5'B C5'B 1.415(7)
O5'B H5'B 0.8200
O2B C2B 1.216(6)
C2'B C1'B 1.524(9)
C2'B H2'1 0.9700
C2'B H2'2 0.9700
N1A C6A 1.369(7)
N1A C2A 1.378(7)
N1A C1'A 1.480(7)
N3A C4A 1.350(7)
N3A C2A 1.369(7)
N3A H3A 0.8600
N4A C4A 1.296(7)
N4A H4A1 0.8600
N4A H4A2 0.8600
N1B C2B 1.377(7)
N1B C1'B 1.473(8)
S1 O3 1.461(4)
S1 O2 1.468(4)
S1 O1 1.470(4)
S1 O4 1.470(4)
O5'A H5'A 0.8200
C4'A H4'A 0.9800
C1'A C2'A 1.530(9)
C1'A H1'A 0.9800
C4A C5A 1.416(8)
C2'A H2'3 0.9700
C2'A H2'4 0.9700
C5A C6A 1.314(8)
C5A H5A 0.9300
C6A H6A 0.9300
C1'B H1'B 0.9800
C4'B C5'B 1.512(8)
C4'B H4'B 0.9800
C5'B H5'3 0.9700
C5'B H5'4 0.9700

loop_
_geom_hbond_atom_site_label_D
_geom_hbond_atom_site_label_H
_geom_hbond_atom_site_label_A
_geom_hbond_distance_DH
_geom_hbond_distance_HA
_geom_hbond_distance_DA
_geom_hbond_angle_DHA
_geom_hbond_site_symmetry_A
N3B H3B O2 0.86 1.96 2.797(6) 165.7 1_554
N4B H4B1 S1 0.86 2.86 3.685(5) 162.1 1_554
N4B H4B1 O3 0.86 1.97 2.819(7) 168.2 1_554
N4B H4B2 S1 0.86 2.90 3.730(5) 161.5 1_654
N4B H4B2 O4 0.86 1.99 2.821(6) 163.6 1_654
C5B H5B O2 0.93 2.55 3.355(7) 144.6 1_654
C6B H6B O2B 0.93 2.50 3.217(7) 134.3 1_655
C1'A H1'A O5'A 0.98 2.56 3.308(8) 133.1 1_655
C2'A H2'3 O5'A 0.97 2.64 3.346(10) 129.9 1_655
C5'B H5'4 O2B 0.97 2.63 3.568(9) 162.3 1_655
O5'B H5'B O2 0.82 2.56 3.308(7) 151.6 4_664
O5'B H5'B O1 0.82 2.04 2.738(7) 142.0 4_664
C2'B H2'1 O5'B 0.97 2.58 3.437(8) 146.9 1_455
C6A H6A O2A 0.93 2.61 3.296(7) 131.5 1_455
C2'B H2'2 O4 0.97 2.52 3.423(8) 154.2 2_567
N4A H4A2 O3 0.86 1.98 2.754(6) 149.1 2_567
N3A H3A O1 0.86 1.89 2.711(6) 158.6 2_667
N4A H4A1 O4 0.86 1.95 2.806(7) 171.2 2_667
O5'A H5'A O5'B 0.82 2.03 2.754(8) 146.6 2_467
C6A H6A S3'A 0.93 2.91 3.440(7) 117.4 .
N3B H3B O2 0.86 1.96 2.797(6) 165.7 1_554
N4B H4B1 S1 0.86 2.86 3.685(5) 162.1 1_554
N4B H4B1 O3 0.86 1.97 2.819(7) 168.2 1_554
N4B H4B2 S1 0.86 2.90 3.730(5) 161.5 1_654
N4B H4B2 O4 0.86 1.99 2.821(6) 163.6 1_654
C5B H5B O2 0.93 2.55 3.355(7) 144.6 1_654
C6B H6B O2B 0.93 2.50 3.217(7) 134.3 1_655
O5'B H5'B S1 0.82 2.78 3.591(5) 171.0 4_664
O5'B H5'B O2 0.82 2.56 3.308(7) 151.6 4_664
O5'B H5'B O1 0.82 2.04 2.738(7) 142.0 4_664
C2'B H2'1 O5'B 0.97 2.58 3.437(8) 146.9 1_455
C2'B H2'2 O4 0.97 2.52 3.423(8) 154.2 2_567
N3A H3A S1 0.86 3.03 3.824(5) 155.1 2_667
N3A H3A O1 0.86 1.89 2.711(6) 158.6 2_667
N4A H4A1 S1 0.86 2.90 3.713(5) 158.1 2_667
N4A H4A1 O4 0.86 1.95 2.806(7) 171.2 2_667
N4A H4A2 O3 0.86 1.98 2.754(6) 149.1 2_567
O5'A H5'A O5'B 0.82 2.03 2.754(8) 146.6 2_467
C1'A H1'A O5'A 0.98 2.56 3.308(8) 133.1 1_655
C2'A H2'3 O5'A 0.97 2.64 3.346(10) 129.9 1_655
C6A H6A S3'A 0.93 2.91 3.440(7) 117.4 .
C6A H6A O2A 0.93 2.61 3.296(7) 131.5 1_455
C5'B H5'4 O2B 0.97 2.63 3.568(9) 162.3 1_655
N3B H3B O2 0.86 1.96 2.797(6) 165.7 1_554
N4B H4B1 S1 0.86 2.86 3.685(5) 162.1 1_554
N4B H4B1 O3 0.86 1.97 2.819(7) 168.2 1_554
N4B H4B2 S1 0.86 2.90 3.730(5) 161.5 1_654
N4B H4B2 O4 0.86 1.99 2.821(6) 163.6 1_654
C5B H5B O2 0.93 2.55 3.355(7) 144.6 1_654
C6B H6B O2B 0.93 2.50 3.217(7) 134.3 1_655
O5'B H5'B S1 0.82 2.78 3.591(5) 171.0 4_664
O5'B H5'B O2 0.82 2.56 3.308(7) 151.6 4_664
O5'B H5'B O1 0.82 2.04 2.738(7) 142.0 4_664
C2'B H2'1 O5'B 0.97 2.58 3.437(8) 146.9 1_455
C2'B H2'2 O4 0.97 2.52 3.423(8) 154.2 2_567
N3A H3A S1 0.86 3.03 3.824(5) 155.1 2_667
N3A H3A O1 0.86 1.89 2.711(6) 158.6 2_667
N4A H4A1 S1 0.86 2.90 3.713(5) 158.1 2_667
N4A H4A1 O4 0.86 1.95 2.806(7) 171.2 2_667
N4A H4A2 O3 0.86 1.98 2.754(6) 149.1 2_567
O5'A H5'A O5'B 0.82 2.03 2.754(8) 146.6 2_467
C1'A H1'A O5'A 0.98 2.56 3.308(8) 133.1 1_655
C2'A H2'3 O5'A 0.97 2.64 3.346(10) 129.9 1_655
C6A H6A S3'A 0.93 2.91 3.440(7) 117.4 .
C6A H6A O2A 0.93 2.61 3.296(7) 131.5 1_455
C5'B H5'4 O2B 0.97 2.63 3.568(9) 162.3 1_655

loop_
_geom_torsion_atom_site_label_1
_geom_torsion_atom_site_label_2
_geom_torsion_atom_site_label_3
_geom_torsion_atom_site_label_4
_geom_torsion
C4B C5B C6B N1B -0.9(10)
C4'B S3'B C2'B C1'B -34.1(5)
C2B N3B C4B N4B -172.6(6)
C2B N3B C4B C5B 4.7(9)
C6B C5B C4B N4B 175.8(6)
C6B C5B C4B N3B -1.3(9)
C5B C6B N1B C2B 0.2(9)
C5B C6B N1B C1'B -176.5(6)
C1'A O1'A C4'A C5'A -148.7(6)
C1'A O1'A C4'A S3'A -26.1(6)
O5'A C5'A C4'A O1'A 165.5(6)
O5'A C5'A C4'A S3'A 46.9(8)
C2'A S3'A C4'A O1'A 35.8(4)
C2'A S3'A C4'A C5'A 154.4(5)
C4'A O1'A C1'A N1A 121.5(6)
C4'A O1'A C1'A C2'A -1.1(7)
C6A N1A C1'A O1'A -45.4(8)
C2A N1A C1'A O1'A 132.9(6)
C6A N1A C1'A C2'A 75.3(7)
C2A N1A C1'A C2'A -106.4(6)
C4A N3A C2A O2A 176.7(6)
C4A N3A C2A N1A -1.5(9)
C6A N1A C2A O2A 179.2(7)
C1'A N1A C2A O2A 0.8(9)
C6A N1A C2A N3A -2.6(8)
C1'A N1A C2A N3A 179.1(5)
C2A N3A C4A N4A -178.0(6)
C2A N3A C4A C5A 2.8(9)
O1'A C1'A C2'A S3'A 27.2(7)
N1A C1'A C2'A S3'A -92.5(5)
C4'A S3'A C2'A C1'A -35.2(5)
N4A C4A C5A C6A -179.1(6)
N3A C4A C5A C6A 0.0(9)
C4A C5A C6A N1A -4.1(10)
C2A N1A C6A C5A 5.5(10)
C1'A N1A C6A C5A -176.2(6)
C4'B O1'B C1'B N1B 121.4(5)
C4'B O1'B C1'B C2'B -1.6(7)
C6B N1B C1'B O1'B -34.3(8)
C2B N1B C1'B O1'B 148.9(5)
C6B N1B C1'B C2'B 87.1(7)
C2B N1B C1'B C2'B -89.8(6)
S3'B C2'B C1'B O1'B 26.8(6)
S3'B C2'B C1'B N1B -93.9(5)
C1'B O1'B C4'B C5'B -144.8(5)
C1'B O1'B C4'B S3'B -24.3(6)
C2'B S3'B C4'B O1'B 34.0(4)
C2'B S3'B C4'B C5'B 151.4(5)
O1'B C4'B C5'B O5'B -170.8(5)
S3'B C4'B C5'B O5'B 71.9(7)
C4B N3B C2B O2B 174.3(6)
C4B N3B C2B N1B -5.3(9)
C6B N1B C2B O2B -176.9(6)
C1'B N1B C2B O2B 0.0(9)
C6B N1B C2B N3B 2.7(8)
C1'B N1B C2B N3B 179.6(5)
